data_2008149
loop_
_publ_author_name
'Burrows, Lary'
'Masnovi, John'
'Baker, Ronald J.'

_publ_section_title
;
 [2,3:5,6]Dibenzo[2.2.2]octa-2,5,7-triene (<i>C</i>2/<i>c</i>) and
 [2,3:5,6]dibenzo[2.2.2]octa-2,5-diene
;
_journal_issue 2
_journal_name_full 'Acta Crystallographica Section C'
_journal_page_first 236
_journal_page_last 239
_journal_paper_doi 10.1107/S010827019801275X
_journal_volume 55
_journal_year 1999
_chemical_formula_moiety 'C16 H12 '
_chemical_formula_sum 'C16 H12'
_chemical_formula_weight 204.27
_chemical_name_common dibenzobarrelene
_chemical_name_systematic
;
 [2,3:5,6]Dibenzo[2.2.2]octa-2,5,7-triene
;
_space_group_IT_number 15
_symmetry_cell_setting monoclinic
_symmetry_space_group_name_Hall '-C 2yc'
_symmetry_space_group_name_H-M 'C 1 2/c 1'
_cell_angle_alpha 90.0
_cell_angle_beta 92.950(5)
_cell_angle_gamma 90.0
_cell_formula_units_Z 8
_cell_length_a 14.4077(11)
_cell_length_b 8.0758(7)
_cell_length_c 19.0278(8)
_cell_measurement_reflns_used 25
_cell_measurement_temperature 293
_cell_measurement_theta_max 14.3
_cell_measurement_theta_min 7.8
_cell_volume 2211.0(3)
_computing_cell_refinement 'CAD-4-PC Software.'
_computing_data_collection 'CAD-4-PC Software. (Enraf-Nonius, 1993)'
_computing_data_reduction 'DATRD2 in NRCVAX (Gabe et al., 1989)'
_computing_molecular_graphics 'ORTEP in NRCVAX'
_computing_publication_material 'TABLES in NRCVAX, Jan 94 Version'
_computing_structure_refinement 'LSTSQ in NRCVAX'
_computing_structure_solution 'SOLVER in NRCVAX'
_diffrn_ambient_temperature 298
_diffrn_measurement_device 'Nonius CAD-4'
_diffrn_measurement_method '\w-scan b/P/b'
_diffrn_radiation_monochromator graphite
_diffrn_radiation_source 'X-ray tube'
_diffrn_radiation_type 'Mo K\a'
_diffrn_radiation_wavelength 0.70930
_diffrn_reflns_av_R_equivalents 0.006
_diffrn_reflns_limit_h_max 16
_diffrn_reflns_limit_h_min -17
_diffrn_reflns_limit_k_max 9
_diffrn_reflns_limit_k_min 0
_diffrn_reflns_limit_l_max 22
_diffrn_reflns_limit_l_min 0
_diffrn_reflns_number 2024
_diffrn_reflns_theta_max 25
_diffrn_reflns_theta_min 2
_diffrn_standards_decay_% none
_diffrn_standards_interval_time 120
_diffrn_standards_number 3
_exptl_absorpt_coefficient_mu 0.069
_exptl_absorpt_correction_type none
_exptl_crystal_colour colorless
_exptl_crystal_density_diffrn 1.227
_exptl_crystal_density_meas ?
_exptl_crystal_description cube
_exptl_crystal_F_000 864
_exptl_crystal_size_max 0.53
_exptl_crystal_size_mid 0.53
_exptl_crystal_size_min 0.53
_refine_diff_density_max 0.15
_refine_diff_density_min -0.12
_refine_ls_extinction_coef 1.21(12)
_refine_ls_extinction_method 'Larson (1970)'
_refine_ls_goodness_of_fit_ref 2.06
_refine_ls_hydrogen_treatment 'H atoms: see below'
_refine_ls_matrix_type full
_refine_ls_number_parameters 146
_refine_ls_number_reflns 1517
_refine_ls_R_factor_all 0.038
_refine_ls_R_factor_obs 0.038
_refine_ls_shift/esd_max <0.001
_refine_ls_structure_factor_coef F
_refine_ls_weighting_details 'w = 1/[\s^2^(F)+0.0002F^2^]'
_refine_ls_weighting_scheme calc
_refine_ls_wR_factor_all 0.042
_refine_ls_wR_factor_obs 0.042
_reflns_number_observed 1519
_reflns_number_total 1942
_reflns_observed_criterion 'I~net~ > 2\s(I~net~)'
_cod_data_source_file fr1160.cif
_cod_data_source_block I
_cod_depositor_comments
;
The following automatic conversions were performed:
'_symmetry_cell_setting' value 'Monoclinic' changed to 'monoclinic'
according to '/home/saulius/struct/CIF-dictionaries/cif_core.dic'
dictionary named 'cif_core.dic' version 2.4.1 from 2010-06-29.

Automatic conversion script
Id: cif_fix_enum 1527 2010-12-29 10:47:43Z saulius 

The following automatic conversions were performed:

'_atom_site_thermal_displace_type' tag value 'Uij' was replaced with
'Uani' value 16 times.

Automatic conversion script
Id: cif_fix_values 1646 2011-03-28 12:23:43Z adriana 

The following automatic conversions were performed:

'_exptl_crystal_density_meas' value 'not measured' was changed to '?'
- the value is perceived as not measured.

Automatic conversion script
Id: cif_fix_values 3008 2015-01-20 13:52:24Z robertas 

The following automatic conversions were performed:

'_refine_ls_weighting_scheme' value '1/[\s^2^(F)+0.0002F^2^]' was
changed to 'calc'. New tag '_refine_ls_weighting_details' was
created. The value of the new tag was set to 'w =
1/[\s^2^(F)+0.0002F^2^]'.

Automatic conversion script
Id: cif_fix_values 3143 2015-03-26 13:38:13Z robertas 
;
_cod_original_sg_symbol_H-M 'C 2/c'
_cod_original_formula_sum 'C16 H12 '
_cod_database_code 2008149

loop_
_symmetry_equiv_pos_as_xyz
x,y,z
-x,-y,-z
1/2+x,1/2+y,z
1/2-x,1/2-y,-z
-x,y,1/2-z
x,-y,1/2+z
1/2-x,1/2+y,1/2-z
1/2+x,1/2-y,1/2+z

loop_
_atom_site_aniso_label
_atom_site_aniso_U_11
_atom_site_aniso_U_22
_atom_site_aniso_U_33
_atom_site_aniso_U_12
_atom_site_aniso_U_13
_atom_site_aniso_U_23
_atom_site_aniso_type_symbol
C1 0.0505(10) 0.0482(9) 0.0440(9) -0.0099(8) 0.0029(7) 0.0004(7) C
C2 0.0494(10) 0.0698(12) 0.0482(9) -0.0192(9) 0.0054(8) -0.0025(9) C
C3 0.0405(9) 0.0857(14) 0.0473(9) -0.0069(9) -0.0006(7) -0.0048(10) C
C4 0.0499(10) 0.0673(11) 0.0404(8) 0.0015(9) -0.0013(7) 0.0013(8) C
C4a 0.0443(9) 0.0486(9) 0.0378(8) -0.0009(8) 0.0051(7) -0.0012(7) C
C5 0.0585(11) 0.0440(10) 0.0698(12) -0.0004(8) 0.0136(9) 0.0058(9) C
C6 0.0700(13) 0.0469(11) 0.0845(14) -0.0032(9) 0.0158(11) -0.0143(10) C
C7 0.0630(12) 0.0680(13) 0.0627(11) -0.0104(10) 0.0070(9) -0.0195(10) C
C8 0.0437(9) 0.0595(11) 0.0535(10) -0.0058(8) 0.0026(7) 0.0010(8) C
C8a 0.0325(8) 0.0431(9) 0.0512(9) -0.0042(7) 0.0063(7) -0.0007(7) C
C9 0.0411(9) 0.0405(9) 0.0542(9) -0.0009(7) 0.0010(7) 0.0027(8) C
C9a 0.0410(9) 0.0429(9) 0.0416(8) -0.0024(7) 0.0037(7) -0.0039(7) C
C10 0.0510(9) 0.0513(10) 0.0441(9) -0.0019(8) 0.0067(7) 0.0098(8) C
C10a 0.0381(8) 0.0440(9) 0.0512(9) -0.0039(7) 0.0103(7) 0.0032(8) C
C11 0.0542(10) 0.0684(12) 0.0542(10) -0.0082(10) 0.0190(8) -0.0047(10) C
C12 0.0445(10) 0.0553(11) 0.0714(11) -0.0013(8) 0.0127(8) -0.0114(10) C

loop_
_atom_site_label
_atom_site_fract_x
_atom_site_fract_y
_atom_site_fract_z
_atom_site_U_iso_or_equiv
_atom_site_thermal_displace_type
_atom_site_calc_flag
_atom_site_refinement_flags
_atom_site_type_symbol
C1 0.30757(11) 0.22733(19) 0.09705(8) 0.0476(9) Uani ? . C
C2 0.40023(12) 0.2206(2) 0.12134(9) 0.0557(10) Uani ? . C
C3 0.42942(11) 0.1032(2) 0.16980(8) 0.0579(11) Uani ? . C
C4 0.36717(11) -0.0106(2) 0.19571(8) 0.0526(10) Uani ? . C
C4a 0.27527(10) -0.00479(19) 0.17155(7) 0.0434(8) Uani ? . C
C5 0.16275(12) -0.3653(2) 0.10544(10) 0.0571(10) Uani ? . C
C6 0.13140(13) -0.4147(2) 0.03917(11) 0.0667(12) Uani ? . C
C7 0.10281(13) -0.3005(2) -0.01088(10) 0.0645(11) Uani ? . C
C8 0.10468(11) -0.1323(2) 0.00503(8) 0.0522(10) Uani ? . C
C8a 0.13484(10) -0.08266(18) 0.07167(8) 0.0421(8) Uani ? . C
C9 0.14312(10) 0.09422(18) 0.09891(8) 0.0453(9) Uani ? . C
C9a 0.24566(10) 0.11369(18) 0.12181(7) 0.0418(8) Uani ? . C
C10 0.19765(11) -0.1212(2) 0.19132(8) 0.0486(9) Uani ? . C
C10a 0.16416(10) -0.19931(19) 0.12190(8) 0.0442(8) Uani ? . C
C11 0.11865(12) -0.0110(2) 0.21372(9) 0.0584(10) Uani ? . C
C12 0.09028(11) 0.0987(2) 0.16650(10) 0.0567(10) Uani ? . C
H1 0.287 0.311 0.060 0.056 Uiso ? . H
H2 0.446 0.298 0.102 0.063 Uiso ? . H
H3 0.496 0.099 0.184 0.068 Uiso ? . H
H4 0.389 -0.100 0.232 0.057 Uiso ? . H
H5 0.185 -0.445 0.140 0.066 Uiso ? . H
H6 0.130 -0.535 0.026 0.085 Uiso ? . H
H7 0.080 -0.336 -0.059 0.080 Uiso ? . H
H8 0.083 -0.046 -0.029 0.056 Uiso ? . H
H9 0.123 0.181 0.062 0.051 Uiso ? . H
H10 0.221 -0.204 0.225 0.052 Uiso ? . H
H11 0.092 -0.024 0.259 0.073 Uiso ? . H
H12 0.036 0.183 0.173 0.073 Uiso ? . H

loop_
_atom_type_symbol
_atom_type_scat_dispersion_real
_atom_type_scat_dispersion_imag
_atom_type_scat_source
C 0.002 0.002 'International Tables Vol. IV Table 2.2B'
H 0.000 0.000 'International Tables Vol. IV Table 2.2B'

loop_
_geom_angle_atom_site_label_1
_geom_angle_atom_site_label_2
_geom_angle_atom_site_label_3
_geom_angle
_geom_angle_publ_flag
C2 C1 C9a 119.12(14) n
C2 C1 H1 120.44 ?
C9a C1 H1 120.38(15) ?
C1 C2 C3 120.38(15) n
C1 C2 H2 119.99 ?
C3 C2 H2 119.59 ?
C2 C3 C4 120.85(15) n
C2 C3 H3 118.09 ?
C4 C3 H3 121.01 ?
C3 C4 C4a 118.98(15) n
C3 C4 H4 120.92 ?
C4a C4 H4 120.09 ?
C4 C4a C9a 120.21(14) n
C4 C4a C10 126.95(14) yes
C9a C4a C10 112.80(13) yes
C6 C5 C10a 119.39(16) n
C6 C5 H5 121.17 ?
C10a C5 H5 119.43 ?
C5 C6 C7 120.89(16) n
C5 C6 H6 120.97 ?
C7 C6 H6 118.14 ?
C6 C7 C8 120.18(16) n
C6 C7 H7 121.00 ?
C8 C7 H7 118.82 ?
C7 C8 C8a 119.05(16) n
C7 C8 H8 122.90 ?
C8a C8 H8 118.02 ?
C8 C8a C9 126.98(14) yes
C8 C8a C10a 120.32(14) n
C9 C8a C10a 112.68(13) yes
C8a C9 C9a 104.57(12) yes
C8a C9 C12 105.97(12) yes
C8a C9 H9 113.20 ?
C9a C9 C12 105.90(12) yes
C9a C9 H9 111.06 ?
C12 C9 H9 115.33 ?
C1 C9a C4a 120.45(14) n
C1 C9a C9 127.17(13) yes
C4a C9a C9 112.34(12) yes
C4a C10 C10a 104.23(11) yes
C4a C10 C11 106.11(13) yes
C4a C10 H10 110.28 ?
C10a C10 C11 106.10(13) yes
C10a C10 H10 112.07 ?
C11 C10 H10 117.10 ?
C5 C10a C8a 120.16(15) n
C5 C10a C10 127.03(14) yes
C8a C10a C10 112.79(13) yes
C10 C11 C12 114.46(14) yes
C10 C11 H11 121.57 ?
C12 C11 H11 123.97 ?
C9 C12 C11 114.15(14) yes
C9 C12 H12 121.55 ?
C11 C12 H12 124.31 ?

loop_
_geom_bond_atom_site_label_1
_geom_bond_atom_site_label_2
_geom_bond_site_symmetry_1
_geom_bond_site_symmetry_2
_geom_bond_distance
_geom_bond_publ_flag
C1 C2 ? ? 1.391(2) n
C1 C9a ? ? 1.380(2) n
C1 H1 ? ? 1.008 ?
C2 C3 ? ? 1.373(3) yes
C2 H2 ? ? 0.993 ?
C3 C4 ? ? 1.392(2) n
C3 H3 ? ? 0.986 ?
C4 C4a ? ? 1.380(2) n
C4 H4 ? ? 1.045 ?
C4a C9a ? ? 1.397(2) yes
C4a C10 ? ? 1.523(2) yes
C5 C6 ? ? 1.376(3) n
C5 C10a ? ? 1.376(2) n
C5 H5 ? ? 0.964 ?
C6 C7 ? ? 1.373(3) yes
C6 H6 ? ? 1.004 ?
C7 C8 ? ? 1.392(3) n
C7 H7 ? ? 0.994 ?
C8 C8a ? ? 1.378(2) n
C8 H8 ? ? 0.986 ?
C8a C9 ? ? 1.522(2) yes
C8a C10a ? ? 1.392(2) yes
C9 C9a ? ? 1.527(2) yes
C9 C12 ? ? 1.528(2) yes
C9 H9 ? ? 1.028 ?
C10 C10a ? ? 1.520(2) yes
C10 C11 ? ? 1.523(2) yes
C10 H10 ? ? 0.979 ?
C11 C12 ? ? 1.312(3) yes
C11 H11 ? ? 0.973 ?
C12 H12 ? ? 1.053 ?

loop_
_geom_torsion_atom_site_label_1
_geom_torsion_atom_site_label_2
_geom_torsion_atom_site_label_3
_geom_torsion_atom_site_label_4
_geom_torsion
C9a C1 C2 C3 -0.58(16)
C2 C1 C9a C4a 1.12(16)
C2 C1 C9a C9 -176.3(3)
C1 C2 C3 C4 -0.23(16)
C2 C3 C4 C4a 0.51(16)
C3 C4 C4a C9a 0.03(16)
C3 C4 C4a C10 177.7(3)
C4 C4a C9a C1 -0.85(16)
C4 C4a C9a C9 177.0(3)
C10 C4a C9a C1 -178.9(3)
C10 C4a C9a C9 -1.04(14)
C4 C4a C10 C10a -119.7(3)
C4 C4a C10 C11 128.5(3)
C9a C4a C10 C10a 58.1(2)
C9a C4a C10 C11 -53.7(2)
C10a C5 C6 C7 0.92(17)
C6 C5 C10a C8a -0.54(17)
C6 C5 C10a C10 -178.9(4)
C5 C6 C7 C8 -0.39(17)
C6 C7 C8 C8a -0.51(17)
C7 C8 C8a C9 179.2(3)
C7 C8 C8a C10a 0.87(17)
C8 C8a C9 C9a -120.8(3)
C8 C8a C9 C12 127.6(3)
C10a C8a C9 C9a 57.62(19)
C10a C8a C9 C12 -54.0(2)
C8 C8a C10a C5 -0.35(17)
C8 C8a C10a C10 178.2(3)
C9 C8a C10a C5 -178.9(3)
C9 C8a C10a C10 -0.31(14)
C8a C9 C9a C1 121.0(3)
C8a C9 C9a C4a -56.67(19)
C12 C9 C9a C1 -127.3(3)
C12 C9 C9a C4a 55.0(2)
C8a C9 C12 C11 55.5(2)
C9a C9 C12 C11 -55.2(2)
C4a C10 C10a C5 121.1(3)
C4a C10 C10a C8a -57.4(2)
C11 C10 C10a C5 -127.2(3)
C11 C10 C10a C8a 54.4(2)
C4a C10 C11 C12 55.6(2)
C10a C10 C11 C12 -54.9(2)
C10 C11 C12 C9 -0.52(14)
